data_4511557
loop_
_publ_author_name
'Yi, Long'
'Yang, Xing'
'Lu, Tongbu'
'Cheng, Peng'

_publ_section_title
;
 Self-Assembly of Right-Handed Helical Infinite Chain, One- and
 Two-Dimensional Coordination Polymers Tuned via Anions
;
_journal_issue 3
_journal_name_full 'Crystal Growth &amp; Design'
_journal_page_first 1215
_journal_paper_doi 10.1021/cg049587+
_journal_volume 5
_journal_year 2005
_chemical_formula_sum 'C12 H20 Cd N14 O8'
_chemical_formula_weight 600.82
_chemical_name_systematic
; 
 ? 
;
_space_group_IT_number 14
_symmetry_cell_setting monoclinic
_symmetry_space_group_name_Hall '-P 2ybc'
_symmetry_space_group_name_H-M 'P 1 21/c 1'
_atom_sites_solution_hydrogens geom
_atom_sites_solution_primary direct
_atom_sites_solution_secondary difmap
_audit_creation_method SHELXL-97
_cell_angle_alpha 90.00
_cell_angle_beta 100.963(7)
_cell_angle_gamma 90.00
_cell_formula_units_Z 2
_cell_length_a 8.767(4)
_cell_length_b 12.523(6)
_cell_length_c 10.476(5)
_cell_measurement_reflns_used 841
_cell_measurement_temperature 293(2)
_cell_measurement_theta_max 25.46
_cell_measurement_theta_min 3.22
_cell_volume 1129.2(9)
_computing_cell_refinement 'Bruker SMART'
_computing_data_collection 'Bruker SMART'
_computing_data_reduction 'Bruker SAINT'
_computing_molecular_graphics 'Bruker SHELXTL'
_computing_publication_material 'Bruker SHELXTL'
_computing_structure_refinement 'SHELXL-97 (Sheldrick, 1997)'
_computing_structure_solution 'SHELXS-97 (Sheldrick, 1990)'
_diffrn_ambient_temperature 293(2)
_diffrn_measured_fraction_theta_full 0.997
_diffrn_measured_fraction_theta_max 0.997
_diffrn_measurement_device_type 'CCD area detector'
_diffrn_measurement_method 'phi and omega scans'
_diffrn_radiation_monochromator graphite
_diffrn_radiation_source 'fine-focus sealed tube'
_diffrn_radiation_type MoK\a
_diffrn_radiation_wavelength 0.71073
_diffrn_reflns_av_R_equivalents 0.0415
_diffrn_reflns_av_sigmaI/netI 0.0444
_diffrn_reflns_limit_h_max 5
_diffrn_reflns_limit_h_min -10
_diffrn_reflns_limit_k_max 14
_diffrn_reflns_limit_k_min -13
_diffrn_reflns_limit_l_max 12
_diffrn_reflns_limit_l_min -12
_diffrn_reflns_number 5736
_diffrn_reflns_theta_full 25.01
_diffrn_reflns_theta_max 25.01
_diffrn_reflns_theta_min 2.56
_exptl_absorpt_coefficient_mu 1.039
_exptl_absorpt_correction_T_max 1.000000
_exptl_absorpt_correction_T_min 0.638458
_exptl_absorpt_correction_type multi-scan
_exptl_absorpt_process_details SADABS
_exptl_crystal_density_diffrn 1.767
_exptl_crystal_density_meas ?
_exptl_crystal_density_method 'not measured'
_exptl_crystal_F_000 604
_exptl_crystal_size_max 0.20
_exptl_crystal_size_mid 0.18
_exptl_crystal_size_min 0.18
_refine_diff_density_max 0.972
_refine_diff_density_min -0.664
_refine_diff_density_rms 0.094
_refine_ls_extinction_method none
_refine_ls_goodness_of_fit_ref 0.997
_refine_ls_hydrogen_treatment mixed
_refine_ls_matrix_type full
_refine_ls_number_parameters 160
_refine_ls_number_reflns 1992
_refine_ls_number_restraints 0
_refine_ls_restrained_S_all 0.997
_refine_ls_R_factor_all 0.0517
_refine_ls_R_factor_gt 0.0356
_refine_ls_shift/su_max 0.000
_refine_ls_shift/su_mean 0.000
_refine_ls_structure_factor_coef Fsqd
_refine_ls_weighting_details 'calc w=1/[\s^2^(Fo^2^)+(0.0633P)^2^+0.0000P] where P=(Fo^2^+2Fc^2^)/3'
_refine_ls_weighting_scheme calc
_refine_ls_wR_factor_gt 0.0888
_refine_ls_wR_factor_ref 0.0988
_reflns_number_gt 1513
_reflns_number_total 1992
_reflns_threshold_expression >2sigma(I)
_cod_data_source_file cg049587%2Bsi20041208_123513.cif
_cod_data_source_block 040718a
_cod_depositor_comments
;
The following automatic conversions were performed:

'_symmetry_cell_setting' value 'Monoclinic' changed to 'monoclinic'
according to
/usr/data/users/saulius/automatic-downloads/retrospective/ACS/lib/dictionaries/cif_core.dic
dictionary named 'cif_core.dic' version 2.4.2 from
2011-04-26.

'_exptl_absorpt_correction_type' value 'MULTI-SCAN'
changed to 'multi-scan' according to
/usr/data/users/saulius/automatic-downloads/retrospective/ACS/lib/dictionaries/cif_core.dic
dictionary named 'cif_core.dic' version 2.4.2 from 2011-04-26.

Automatic conversion script
Id: cif_fix_values 2281 2013-09-26 08:29:07Z andrius 

The following automatic conversions were performed:

'_exptl_crystal_density_meas' value 'NONE' was changed to '?' - the
value is perceived as not measured.

Automatic conversion script
Id: cif_fix_values 3008 2015-01-20 13:52:24Z robertas 
;
_cod_original_sg_symbol_H-M P2(1)/c
_cod_database_code 4511557

loop_
_symmetry_equiv_pos_as_xyz
'x, y, z'
'-x, y+1/2, -z+1/2'
'-x, -y, -z'
'x, -y-1/2, z-1/2'

loop_
_atom_site_label
_atom_site_type_symbol
_atom_site_fract_x
_atom_site_fract_y
_atom_site_fract_z
_atom_site_U_iso_or_equiv
_atom_site_adp_type
_atom_site_occupancy
_atom_site_symmetry_multiplicity
_atom_site_calc_flag
_atom_site_refinement_flags
Cd1 Cd 0.0000 1.0000 0.0000 0.03544(17) Uani 1 2 d S
O1 O 0.1156(4) 1.1309(3) 0.1406(3) 0.0738(10) Uani 1 1 d .
H1A H 0.1558 1.1145 0.2269 0.089 Uiso 1 1 d R
H1B H 0.1289 1.2025 0.1259 0.089 Uiso 1 1 d R
N1 N 0.3441(3) 0.7564(2) 0.1712(3) 0.0346(7) Uani 1 1 d .
N2 N 0.2927(4) 0.7769(3) 0.2838(3) 0.0484(9) Uani 1 1 d .
N3 N 0.1631(4) 0.8758(3) 0.1199(3) 0.0390(7) Uani 1 1 d .
N4 N 0.3369(4) 0.5208(2) 0.2346(3) 0.0360(7) Uani 1 1 d .
N5 N 0.4274(4) 0.4675(3) 0.3341(4) 0.0515(9) Uani 1 1 d .
N6 N 0.1809(4) 0.4783(2) 0.3640(3) 0.0396(8) Uani 1 1 d .
C1 C 0.1840(5) 0.8488(3) 0.2473(4) 0.0458(10) Uani 1 1 d .
H1 H 0.1262 0.8786 0.3041 0.055 Uiso 1 1 calc R
C2 C 0.2675(4) 0.8166(3) 0.0773(3) 0.0368(8) Uani 1 1 d .
H2 H 0.2846 0.8173 -0.0076 0.044 Uiso 1 1 calc R
C3 C 0.4682(4) 0.6803(3) 0.1667(4) 0.0419(9) Uani 1 1 d .
H3A H 0.5378 0.6789 0.2505 0.050 Uiso 1 1 calc R
H3B H 0.5274 0.7036 0.1024 0.050 Uiso 1 1 calc R
C4 C 0.4068(5) 0.5684(3) 0.1329(4) 0.0437(9) Uani 1 1 d .
H4A H 0.3300 0.5711 0.0530 0.052 Uiso 1 1 calc R
H4B H 0.4916 0.5234 0.1176 0.052 Uiso 1 1 calc R
C5 C 0.1926(5) 0.5265(3) 0.2545(4) 0.0399(9) Uani 1 1 d .
H5 H 0.1110 0.5598 0.1990 0.048 Uiso 1 1 calc R
C6 C 0.3282(5) 0.4435(4) 0.4077(4) 0.0516(10) Uani 1 1 d .
H6 H 0.3563 0.4053 0.4847 0.062 Uiso 1 1 calc R
N7 N 0.8316(5) 0.6439(3) 0.0171(3) 0.0493(8) Uani 1 1 d .
O2 O 0.7247(5) 0.6888(3) -0.0540(4) 0.0901(12) Uani 1 1 d .
O3 O 0.9652(5) 0.6569(4) 0.0021(5) 0.1119(18) Uani 1 1 d .
O4 O 0.8030(4) 0.5809(3) 0.1025(3) 0.0734(10) Uani 1 1 d .

loop_
_atom_site_aniso_label
_atom_site_aniso_U_11
_atom_site_aniso_U_22
_atom_site_aniso_U_33
_atom_site_aniso_U_23
_atom_site_aniso_U_13
_atom_site_aniso_U_12
Cd1 0.0398(3) 0.0383(2) 0.0294(2) 0.00479(16) 0.00936(16) 0.00486(16)
O1 0.127(3) 0.0502(18) 0.0393(18) -0.0005(14) 0.0027(18) -0.0292(19)
N1 0.0384(16) 0.0409(17) 0.0255(15) 0.0041(13) 0.0087(12) 0.0022(13)
N2 0.065(2) 0.057(2) 0.0263(17) 0.0079(15) 0.0158(15) 0.0174(17)
N3 0.0471(19) 0.0402(18) 0.0303(16) 0.0020(13) 0.0090(14) 0.0054(14)
N4 0.0404(18) 0.0348(18) 0.0348(18) -0.0037(12) 0.0123(14) 0.0025(12)
N5 0.044(2) 0.066(2) 0.046(2) 0.0162(17) 0.0106(17) 0.0140(16)
N6 0.0381(18) 0.044(2) 0.0384(19) -0.0016(13) 0.0118(15) -0.0005(13)
C1 0.060(3) 0.051(2) 0.030(2) 0.0018(18) 0.0163(19) 0.0153(19)
C2 0.044(2) 0.042(2) 0.0239(18) 0.0031(16) 0.0067(16) 0.0021(17)
C3 0.035(2) 0.046(2) 0.047(2) 0.0063(18) 0.0118(17) 0.0056(16)
C4 0.054(2) 0.045(2) 0.037(2) 0.0014(17) 0.0197(17) 0.0082(18)
C5 0.037(2) 0.046(2) 0.036(2) 0.0002(16) 0.0049(17) 0.0065(15)
C6 0.051(3) 0.062(3) 0.041(2) 0.012(2) 0.009(2) 0.007(2)
N7 0.063(2) 0.045(2) 0.040(2) -0.0013(16) 0.0097(18) -0.0098(17)
O2 0.104(3) 0.083(3) 0.076(3) 0.023(2) -0.001(2) 0.018(2)
O3 0.080(3) 0.112(4) 0.150(5) 0.025(3) 0.036(3) -0.020(2)
O4 0.108(3) 0.065(2) 0.0448(19) 0.0106(16) 0.0096(17) -0.0194(19)

loop_
_atom_type_symbol
_atom_type_description
_atom_type_scat_dispersion_real
_atom_type_scat_dispersion_imag
_atom_type_scat_source
C C 0.0033 0.0016 'International Tables Vol C Tables 4.2.6.8 and 6.1.1.4'
H H 0.0000 0.0000 'International Tables Vol C Tables 4.2.6.8 and 6.1.1.4'
N N 0.0061 0.0033 'International Tables Vol C Tables 4.2.6.8 and 6.1.1.4'
O O 0.0106 0.0060 'International Tables Vol C Tables 4.2.6.8 and 6.1.1.4'
Cd Cd -0.8075 1.2024 'International Tables Vol C Tables 4.2.6.8 and 6.1.1.4'

loop_
_geom_angle_atom_site_label_1
_geom_angle_atom_site_label_2
_geom_angle_atom_site_label_3
_geom_angle
_geom_angle_site_symmetry_1
_geom_angle_site_symmetry_3
O1 Cd1 O1 180.00(11) 3_575 .
O1 Cd1 N3 91.16(13) 3_575 .
O1 Cd1 N3 88.84(13) . .
O1 Cd1 N3 88.84(13) 3_575 3_575
O1 Cd1 N3 91.16(13) . 3_575
N3 Cd1 N3 180.0 . 3_575
O1 Cd1 N6 92.28(12) 3_575 2
O1 Cd1 N6 87.72(12) . 2
N3 Cd1 N6 90.67(11) . 2
N3 Cd1 N6 89.33(11) 3_575 2
O1 Cd1 N6 87.72(12) 3_575 4_575
O1 Cd1 N6 92.28(12) . 4_575
N3 Cd1 N6 89.33(11) . 4_575
N3 Cd1 N6 90.67(11) 3_575 4_575
N6 Cd1 N6 180.0 2 4_575
Cd1 O1 H1A 120.3 . .
Cd1 O1 H1B 129.8 . .
H1A O1 H1B 109.9 . .
C2 N1 N2 109.4(3) . .
C2 N1 C3 129.0(3) . .
N2 N1 C3 121.6(3) . .
C1 N2 N1 102.6(3) . .
C2 N3 C1 102.7(3) . .
C2 N3 Cd1 126.2(2) . .
C1 N3 Cd1 131.0(2) . .
C5 N4 N5 110.0(3) . .
C5 N4 C4 130.0(3) . .
N5 N4 C4 119.8(3) . .
C6 N5 N4 102.1(3) . .
C5 N6 C6 102.4(3) . .
C5 N6 Cd1 130.6(3) . 2_545
C6 N6 Cd1 122.9(3) . 2_545
N2 C1 N3 114.4(3) . .
N2 C1 H1 122.8 . .
N3 C1 H1 122.8 . .
N1 C2 N3 110.9(3) . .
N1 C2 H2 124.6 . .
N3 C2 H2 124.6 . .
N1 C3 C4 112.3(3) . .
N1 C3 H3A 109.2 . .
C4 C3 H3A 109.2 . .
N1 C3 H3B 109.2 . .
C4 C3 H3B 109.2 . .
H3A C3 H3B 107.9 . .
N4 C4 C3 112.8(3) . .
N4 C4 H4A 109.0 . .
C3 C4 H4A 109.0 . .
N4 C4 H4B 109.0 . .
C3 C4 H4B 109.0 . .
H4A C4 H4B 107.8 . .
N6 C5 N4 110.3(3) . .
N6 C5 H5 124.8 . .
N4 C5 H5 124.8 . .
N5 C6 N6 115.2(4) . .
N5 C6 H6 122.4 . .
N6 C6 H6 122.4 . .
O2 N7 O3 120.3(4) . .
O2 N7 O4 119.5(4) . .
O3 N7 O4 120.1(4) . .

loop_
_geom_bond_atom_site_label_1
_geom_bond_atom_site_label_2
_geom_bond_distance
_geom_bond_site_symmetry_2
Cd1 O1 2.306(3) 3_575
Cd1 O1 2.306(3) .
Cd1 N3 2.315(3) .
Cd1 N3 2.315(3) 3_575
Cd1 N6 2.341(3) 2
Cd1 N6 2.341(3) 4_575
O1 H1A 0.9291 .
O1 H1B 0.9209 .
N1 C2 1.318(4) .
N1 N2 1.365(4) .
N1 C3 1.454(4) .
N2 C1 1.314(5) .
N3 C2 1.320(4) .
N3 C1 1.355(5) .
N4 C5 1.323(5) .
N4 N5 1.359(5) .
N4 C4 1.454(5) .
N5 C6 1.302(5) .
N6 C5 1.318(5) .
N6 C6 1.357(5) .
N6 Cd1 2.341(3) 2_545
C1 H1 0.9300 .
C2 H2 0.9300 .
C3 C4 1.519(5) .
C3 H3A 0.9700 .
C3 H3B 0.9700 .
C4 H4A 0.9700 .
C4 H4B 0.9700 .
C5 H5 0.9300 .
C6 H6 0.9300 .
N7 O2 1.218(5) .
N7 O3 1.222(5) .
N7 O4 1.253(4) .

loop_
_geom_torsion_atom_site_label_1
_geom_torsion_atom_site_label_2
_geom_torsion_atom_site_label_3
_geom_torsion_atom_site_label_4
_geom_torsion
_geom_torsion_site_symmetry_1
C2 N1 N2 C1 1.0(4) .
C3 N1 N2 C1 179.5(3) .
O1 Cd1 N3 C2 62.0(3) 3_575
O1 Cd1 N3 C2 -118.0(3) .
N3 Cd1 N3 C2 87(10) 3_575
N6 Cd1 N3 C2 154.3(3) 2
N6 Cd1 N3 C2 -25.7(3) 4_575
O1 Cd1 N3 C1 -121.9(4) 3_575
O1 Cd1 N3 C1 58.1(4) .
N3 Cd1 N3 C1 -97(10) 3_575
N6 Cd1 N3 C1 -29.6(4) 2
N6 Cd1 N3 C1 150.4(4) 4_575
C5 N4 N5 C6 0.6(5) .
C4 N4 N5 C6 176.0(3) .
N1 N2 C1 N3 -0.3(5) .
C2 N3 C1 N2 -0.5(5) .
Cd1 N3 C1 N2 -177.3(3) .
N2 N1 C2 N3 -1.4(4) .
C3 N1 C2 N3 -179.8(3) .
C1 N3 C2 N1 1.2(4) .
Cd1 N3 C2 N1 178.1(2) .
C2 N1 C3 C4 -90.7(4) .
N2 N1 C3 C4 91.2(4) .
C5 N4 C4 C3 87.7(5) .
N5 N4 C4 C3 -86.6(4) .
N1 C3 C4 N4 -67.7(4) .
C6 N6 C5 N4 0.0(4) .
Cd1 N6 C5 N4 157.0(2) 2_545
N5 N4 C5 N6 -0.4(5) .
C4 N4 C5 N6 -175.1(3) .
N4 N5 C6 N6 -0.7(5) .
C5 N6 C6 N5 0.5(5) .
Cd1 N6 C6 N5 -158.8(3) 2_545
